data_2201692
loop_
_publ_author_name
'Wu, Jing-Yun'
'Chiang, Michael Yen-Nan'
'Zeng, Wen-Feng'

_publ_section_title
;
 <i>N</i>-(2-Bromophenyl)phthalimide
;
_journal_issue 12
_journal_name_full 'Acta Crystallographica Section E'
_journal_page_first o1370
_journal_page_last o1371
_journal_paper_doi 10.1107/S1600536802020263
_journal_volume 58
_journal_year 2002
_chemical_formula_iupac 'C14 H8 Br N O2'
_chemical_formula_moiety 'C14 H8 Br N O2'
_chemical_formula_sum 'C14 H8 Br N O2'
_chemical_formula_weight 302.11
_space_group_IT_number 14
_symmetry_cell_setting monoclinic
_symmetry_space_group_name_Hall '-P 2yn'
_symmetry_space_group_name_H-M 'P 1 21/n 1'
_cell_angle_alpha 90
_cell_angle_beta 104.096(9)
_cell_angle_gamma 90
_cell_formula_units_Z 4
_cell_length_a 11.3300(10)
_cell_length_b 8.1000(10)
_cell_length_c 13.9650(10)
_cell_measurement_reflns_used 19
_cell_measurement_temperature 298.2
_cell_measurement_theta_max 7.8
_cell_measurement_theta_min 5.4
_cell_volume 1243.0(2)
_computing_cell_refinement 'MSC/AFC Diffractometer Control Software'
_computing_data_collection
;
MSC/AFC Diffractometer Control Software
(Molecular Structure Corporation, 1992)
;
_computing_data_reduction 'TEXSAN (Molecular Structure Corporation, 1992-1997)'
_computing_publication_material TEXSAN
_computing_structure_refinement TEXSAN
_computing_structure_solution 'SIR92  (Altmare et al., 1993) '
_diffrn_ambient_temperature 298.2
_diffrn_measured_fraction_theta_full 0.999
_diffrn_measured_fraction_theta_max 0.999
_diffrn_measurement_device_type 'Rigaku AFC-7S'
_diffrn_measurement_method \w-2\q
_diffrn_radiation_monochromator graphite
_diffrn_radiation_source 'X-ray tube'
_diffrn_radiation_type 'Mo K\a'
_diffrn_radiation_wavelength 0.7107
_diffrn_reflns_av_R_equivalents 0.05911
_diffrn_reflns_av_sigmaI/netI 0.050
_diffrn_reflns_limit_h_max 14
_diffrn_reflns_limit_h_min 0
_diffrn_reflns_limit_k_max 10
_diffrn_reflns_limit_k_min 0
_diffrn_reflns_limit_l_max 17
_diffrn_reflns_limit_l_min -18
_diffrn_reflns_number 3208
_diffrn_reflns_reduction_process 'Lp corrections applied'
_diffrn_reflns_theta_full 27.51
_diffrn_reflns_theta_max 27.51
_diffrn_reflns_theta_min 2.09
_diffrn_standards_decay_% -0.16
_diffrn_standards_interval_count 150
_diffrn_standards_number 3
_exptl_absorpt_coefficient_mu 3.299
_exptl_absorpt_correction_T_max 0.200
_exptl_absorpt_correction_T_min 0.155
_exptl_absorpt_correction_type empirical
_exptl_absorpt_process_details '(North et al., 1968)'
_exptl_crystal_colour colorless
_exptl_crystal_density_diffrn 1.614
_exptl_crystal_density_method 'not measured'
_exptl_crystal_description prism
_exptl_crystal_F_000 600.00
_exptl_crystal_size_max 0.60
_exptl_crystal_size_mid 0.56
_exptl_crystal_size_min 0.48
_refine_diff_density_max 0.78
_refine_diff_density_min -0.73
_refine_ls_extinction_method none
_refine_ls_goodness_of_fit_all 1.584
_refine_ls_goodness_of_fit_ref 1.830
_refine_ls_hydrogen_treatment constr
_refine_ls_matrix_type full
_refine_ls_number_constraints 0
_refine_ls_number_parameters 163
_refine_ls_number_reflns 1882
_refine_ls_number_restraints 0
_refine_ls_R_factor_all 0.1234
_refine_ls_R_factor_gt 0.0676
_refine_ls_shift/su_max 0.0070
_refine_ls_shift/su_mean 0.0110
_refine_ls_structure_factor_coef F
_refine_ls_weighting_details 'w = 1/[\s^2^(Fo) + 0.00022|Fo|^2^]'
_refine_ls_weighting_scheme sigma
_refine_ls_wR_factor_all 0.0583
_refine_ls_wR_factor_ref 0.0538
_reflns_number_gt 1882
_reflns_number_total 2852
_reflns_threshold_expression I>\s(I)
_cod_data_source_file ww6049.cif
_cod_data_source_block I
_cod_original_sg_symbol_H-M 'P 21/n'
_cod_database_code 2201692
_cod_database_fobs_code 2201692

loop_
_symmetry_equiv_pos_as_xyz
'  +x,  +y,  +z'
1/2-x,1/2+y,1/2-z
'  -x,  -y,  -z'
1/2+x,1/2-y,1/2+z

loop_
_atom_site_label
_atom_site_fract_x
_atom_site_fract_y
_atom_site_fract_z
_atom_site_U_iso_or_equiv
_atom_site_adp_type
_atom_site_calc_flag
_atom_site_calc_attached_atom
_atom_site_refinement_flags
_atom_site_occupancy
Br1 0.65623(5) 0.17246(8) 0.65972(4) 0.0733(2) Uani d ? . 1.000
O1 0.9013(3) 0.2749(4) 0.5373(2) 0.0570(10) Uani d ? . 1.000
O2 0.9976(3) -0.0217(5) 0.8238(3) 0.0770(10) Uani d ? . 1.000
N1 0.9286(3) 0.0949(4) 0.6697(3) 0.0420(10) Uani d ? . 1.000
C1 0.8461(4) -0.0330(5) 0.6245(3) 0.0420(10) Uani d ? . 1.000
C2 0.7222(4) -0.0175(6) 0.6145(3) 0.0450(10) Uani d ? . 1.000
C3 0.6458(4) -0.1427(7) 0.5696(4) 0.061(2) Uani d ? . 1.000
C4 0.6928(6) -0.2821(7) 0.5362(4) 0.067(2) Uani d ? . 1.000
C5 0.8143(6) -0.2970(6) 0.5465(4) 0.068(2) Uani d ? . 1.000
C6 0.8923(4) -0.1736(6) 0.5902(4) 0.055(2) Uani d ? . 1.000
C7 1.0394(3) 0.3350(5) 0.6953(3) 0.0390(10) Uani d ? . 1.000
C8 1.0691(4) 0.2454(6) 0.7826(3) 0.0410(10) Uani d ? . 1.000
C9 1.1545(4) 0.3001(6) 0.8642(3) 0.0530(10) Uani d ? . 1.000
C10 1.2065(4) 0.4526(7) 0.8568(4) 0.060(2) Uani d ? . 1.000
C11 1.1761(4) 0.5444(6) 0.7709(4) 0.059(2) Uani d ? . 1.000
C12 1.0931(4) 0.4855(6) 0.6880(4) 0.055(2) Uani d ? . 1.000
C13 0.9490(4) 0.2412(6) 0.6221(3) 0.0430(10) Uani d ? . 1.000
C14 0.9992(4) 0.0900(6) 0.7678(3) 0.0500(10) Uani d ? . 1.000
H1 0.5604 -0.1328 0.5618 0.073 Uiso c ? . 1.000
H2 0.6398 -0.3681 0.5059 0.081 Uiso c ? . 1.000
H3 0.8459 -0.3936 0.5232 0.081 Uiso c ? . 1.000
H4 0.9774 -0.1846 0.5968 0.067 Uiso c ? . 1.000
H5 1.1765 0.2362 0.9229 0.063 Uiso c ? . 1.000
H6 1.2647 0.4952 0.9120 0.072 Uiso c ? . 1.000
H7 1.2124 0.6496 0.7687 0.071 Uiso c ? . 1.000
H8 1.0741 0.5468 0.6282 0.066 Uiso c ? . 1.000

loop_
_atom_site_aniso_label
_atom_site_aniso_U_11
_atom_site_aniso_U_22
_atom_site_aniso_U_33
_atom_site_aniso_U_12
_atom_site_aniso_U_13
_atom_site_aniso_U_23
Br1 0.0642(4) 0.0854(5) 0.0730(4) 0.0066(3) 0.0218(3) -0.0266(4)
O1 0.064(2) 0.061(2) 0.034(2) -0.008(2) -0.009(2) 0.009(2)
O2 0.092(3) 0.073(3) 0.051(2) -0.027(2) -0.014(2) 0.025(2)
N1 0.046(2) 0.043(2) 0.032(2) -0.005(2) -0.001(2) 0.005(2)
C1 0.047(2) 0.041(3) 0.033(2) -0.005(2) 0.002(2) 0.004(2)
C2 0.052(3) 0.046(3) 0.037(3) -0.005(2) 0.010(2) -0.006(2)
C3 0.054(3) 0.075(4) 0.050(3) -0.014(3) 0.005(2) -0.001(3)
C4 0.084(4) 0.051(4) 0.059(4) -0.020(3) 0.000(3) -0.006(3)
C5 0.085(4) 0.047(4) 0.065(4) 0.001(3) 0.005(3) -0.013(3)
C6 0.058(3) 0.046(3) 0.057(3) 0.013(3) 0.005(2) 0.001(3)
C7 0.036(2) 0.044(3) 0.036(2) 0.000(2) 0.005(2) -0.002(2)
C8 0.037(2) 0.050(3) 0.034(3) -0.004(2) 0.002(2) -0.001(2)
C9 0.049(3) 0.069(4) 0.036(3) -0.008(2) 0.004(2) 0.002(2)
C10 0.049(3) 0.079(4) 0.049(3) -0.016(3) 0.005(2) -0.020(3)
C11 0.054(3) 0.059(3) 0.062(4) -0.017(3) 0.010(2) -0.006(3)
C12 0.051(3) 0.057(3) 0.052(3) 0.001(3) 0.002(2) 0.010(3)
C13 0.038(2) 0.047(3) 0.040(3) 0.004(2) 0.004(2) 0.003(2)
C14 0.048(3) 0.060(3) 0.035(3) -0.003(2) -0.003(2) 0.009(3)

loop_
_atom_type_symbol
_atom_type_scat_dispersion_real
_atom_type_scat_dispersion_imag
_atom_type_scat_source
C 0.002 0.002
;International Tables for Crystallography
(1992, Vol. C, Tables 4.2.6.8 and 6.1.1.1)
;
H 0.000 0.000
;International Tables for Crystallography
(1992, Vol. C, Table 6.1.1.2)
;
Br -0.374 2.456
;International Tables for Crystallography
(1992, Vol. C, Tables 4.2.6.8 and 6.1.1.1)
;
N 0.004 0.003
;International Tables for Crystallography
(1992, Vol. C, Tables 4.2.6.8 and 6.1.1.1)
;
O 0.008 0.006
;International Tables for Crystallography
(1992, Vol. C, Tables 4.2.6.8 and 6.1.1.1)
;

loop_
_geom_angle_atom_site_label_1
_geom_angle_atom_site_label_2
_geom_angle_atom_site_label_3
_geom_angle
_geom_angle_publ_flag
C1 N1 C13 124.5(3) yes
C1 N1 C14 124.2(4) yes
C13 N1 C14 111.4(4) yes
N1 C1 C2 121.0(4) yes
N1 C1 C6 119.0(4) yes
C2 C1 C6 119.9(4) yes
Br1 C2 C1 121.1(3) yes
Br1 C2 C3 119.7(4) yes
C1 C2 C3 119.2(4) yes
C2 C3 C4 120.3(5) yes
C2 C3 H1 119.9 no
C4 C3 H1 119.9 no
C3 C4 C5 120.3(5) yes
C3 C4 H2 119.8 no
C5 C4 H2 119.8 no
C4 C5 C6 120.6(5) yes
C4 C5 H3 119.7 no
C6 C5 H3 119.7 no
C1 C6 C5 119.7(4) yes
C1 C6 H4 120.2 no
C5 C6 H4 120.2 no
C8 C7 C12 120.7(4) yes
C8 C7 C13 108.6(4) yes
C12 C7 C13 130.7(4) yes
C7 C8 C9 122.1(4) yes
C7 C8 C14 108.5(4) yes
C9 C8 C14 129.4(4) yes
C8 C9 C10 116.8(4) yes
C8 C9 H5 121.6 no
C10 C9 H5 121.6 no
C9 C10 C11 121.7(4) yes
C9 C10 H6 119.2 no
C11 C10 H6 119.1 no
C10 C11 C12 121.0(5) yes
C10 C11 H7 119.5 no
C12 C11 H7 119.5 no
C7 C12 C11 117.7(4) yes
C7 C12 H8 121.1 no
C11 C12 H8 121.1 no
O1 C13 N1 124.7(4) yes
O1 C13 C7 129.4(4) yes
N1 C13 C7 105.9(4) yes
O2 C14 N1 124.1(4) yes
O2 C14 C8 130.2(4) yes
N1 C14 C8 105.7(4) yes

loop_
_geom_bond_atom_site_label_1
_geom_bond_atom_site_label_2
_geom_bond_site_symmetry_1
_geom_bond_site_symmetry_2
_geom_bond_distance
_geom_bond_publ_flag
Br1 C2 . . 1.885(4) yes
O1 C13 . . 1.207(5) yes
O2 C14 . . 1.198(5) yes
N1 C1 . . 1.434(5) yes
N1 C13 . . 1.405(6) yes
N1 C14 . . 1.409(5) yes
C1 C2 . . 1.382(6) yes
C1 C6 . . 1.387(6) yes
C2 C3 . . 1.381(6) yes
C3 C4 . . 1.377(7) yes
C3 H1 . . 0.95 no
C4 C5 . . 1.354(8) yes
C4 H2 . . 0.95 no
C5 C6 . . 1.375(7) yes
C5 H3 . . 0.95 no
C6 H4 . . 0.95 no
C7 C8 . . 1.388(6) yes
C7 C12 . . 1.378(6) yes
C7 C13 . . 1.470(6) yes
C8 C9 . . 1.377(6) yes
C8 C14 . . 1.475(7) yes
C9 C10 . . 1.384(7) yes
C9 H5 . . 0.95 no
C10 C11 . . 1.381(7) yes
C10 H6 . . 0.95 no
C11 C12 . . 1.386(7) yes
C11 H7 . . 0.95 no
C12 H8 . . 0.95 no

loop_
_geom_contact_atom_site_label_1
_geom_contact_atom_site_label_2
_geom_contact_distance
_geom_contact_site_symmetry_2
_geom_contact_publ_flag
Br1 O2 3.070(4) 2_656 no
O1 C9 3.277(5) 4_454 no
O1 C6 3.367(6) 3_756 no
O1 C10 3.451(6) 4_454 no
C2 C10 3.599(6) 4_454 no
C3 C10 3.561(7) 4_454 no
C8 C11 3.549(6) 2_746 no

loop_
_cod_related_entry_id
_cod_related_entry_database
_cod_related_entry_code
1 ChemSpider 296023
